data_4502871
loop_
_publ_author_name
'Pfrunder, Michael C.'
'Micallef, Aaron S.'
'Rintoul, Llewellyn'
'Arnold, Dennis P.'
'Davy, Karl J. P.'
'McMurtrie, John'

_publ_section_title
;
 Exploitation of the Menshutkin Reaction for the Controlled Assembly of
 Halogen Bonded Architectures Incorporating 1,2-Diiodotetrafluorobenzene
 and 1,3,5-Triiodotrifluorobenzene
;
_journal_issue 2
_journal_name_full 'Crystal Growth &amp; Design'
_journal_page_first 714
_journal_paper_doi 10.1021/cg201017r
_journal_volume 12
_journal_year 2012
_chemical_formula_moiety '2(C6 F4 I2), 3(C7 H17 N Cl), 3(Cl), 4(H2 O)'
_chemical_formula_sum 'C33 H59 Cl6 F8 I4 N3 O4'
_chemical_formula_weight 1434.13
_chemical_name_systematic
; 
 ? 
;
_space_group_IT_number 15
_symmetry_cell_setting monoclinic
_symmetry_space_group_name_Hall '-C 2yc'
_symmetry_space_group_name_H-M 'C 1 2/c 1'
_atom_sites_solution_hydrogens geom
_atom_sites_solution_primary direct
_atom_sites_solution_secondary difmap
_audit_creation_method SHELXL-97
_cell_angle_alpha 90.00
_cell_angle_beta 93.360(3)
_cell_angle_gamma 90.00
_cell_formula_units_Z 4
_cell_length_a 27.3744(9)
_cell_length_b 7.0166(2)
_cell_length_c 26.3653(9)
_cell_measurement_reflns_used 9589
_cell_measurement_temperature 173(2)
_cell_measurement_theta_max 28.7219
_cell_measurement_theta_min 3.1017
_cell_volume 5055.4(3)
_computing_cell_refinement
;
CrysAlis RED, Oxford Diffraction Ltd.,
Version 1.171.32.13 (release 29-11-2007 CrysAlis171 .NET)
(compiled Nov 29 2007,17:23:28)
;
_computing_data_collection
;
CrysAlis CCD, Oxford Diffraction Ltd.,
Version 1.171.32.13 (release 29-11-2007 CrysAlis171 .NET)
(compiled Nov 29 2007,17:23:28)
;
_computing_data_reduction
;
CrysAlis RED, Oxford Diffraction Ltd.,
Version 1.171.32.13 (release 29-11-2007 CrysAlis171 .NET)
(compiled Nov 29 2007,17:23:28)
;
_computing_molecular_graphics
;ORTEPIII (Farrugia, 1997)
WINGX-32 (Farrugia, 1999)
;
_computing_publication_material 'enCIFer 1.0 (CCDC, 2003)'
_computing_structure_refinement 'SHELXL-97 (Sheldrick, 1997)'
_computing_structure_solution 'SIR97 (Altomare, et. al. 1997)'
_diffrn_ambient_temperature 173(2)
_diffrn_detector_area_resol_mean 16.0774
_diffrn_measured_fraction_theta_full 0.998
_diffrn_measured_fraction_theta_max 0.893
_diffrn_measurement_device_type 'Oxford Diffraction Gemini'
_diffrn_measurement_method \w
_diffrn_radiation_monochromator graphite
_diffrn_radiation_source 'Enhance (Mo) X-ray Source'
_diffrn_radiation_type MoK\a
_diffrn_radiation_wavelength 0.71073
_diffrn_reflns_av_R_equivalents 0.0269
_diffrn_reflns_av_sigmaI/netI 0.0356
_diffrn_reflns_limit_h_max 31
_diffrn_reflns_limit_h_min -36
_diffrn_reflns_limit_k_max 8
_diffrn_reflns_limit_k_min -9
_diffrn_reflns_limit_l_max 35
_diffrn_reflns_limit_l_min -29
_diffrn_reflns_number 17788
_diffrn_reflns_theta_full 25.00
_diffrn_reflns_theta_max 28.78
_diffrn_reflns_theta_min 3.11
_diffrn_standards_decay_% 0
_diffrn_standards_number 0
_exptl_absorpt_coefficient_mu 2.849
_exptl_absorpt_correction_T_max 1
_exptl_absorpt_correction_T_min 0.71400
_exptl_absorpt_correction_type multi-scan
_exptl_absorpt_process_details
;
CrysAlisPro, Oxford Diffraction Ltd.,
Version 1.171.33.52 (release 06-11-2009 CrysAlis171 .NET)
(compiled Nov  6 2009,16:24:50)
Empirical absorption correction using spherical harmonics,
 implemented in SCALE3 ABSPACK scaling algorithm.
;
_exptl_crystal_colour colourless
_exptl_crystal_density_diffrn 1.884
_exptl_crystal_density_method 'not measured'
_exptl_crystal_description plate
_exptl_crystal_F_000 2784
_exptl_crystal_size_max 0.44
_exptl_crystal_size_mid 0.18
_exptl_crystal_size_min 0.09
_refine_diff_density_max 0.794
_refine_diff_density_min -0.876
_refine_diff_density_rms 0.103
_refine_ls_extinction_method none
_refine_ls_goodness_of_fit_ref 1.030
_refine_ls_hydrogen_treatment mixed
_refine_ls_matrix_type full
_refine_ls_number_parameters 297
_refine_ls_number_reflns 5891
_refine_ls_number_restraints 4
_refine_ls_restrained_S_all 1.031
_refine_ls_R_factor_all 0.0414
_refine_ls_R_factor_gt 0.0293
_refine_ls_shift/su_max 0.002
_refine_ls_shift/su_mean 0.000
_refine_ls_structure_factor_coef Fsqd
_refine_ls_weighting_details 'calc w=1/[\s^2^(Fo^2^)+(0.0400P)^2^+0.0000P] where P=(Fo^2^+2Fc^2^)/3'
_refine_ls_weighting_scheme calc
_refine_ls_wR_factor_gt 0.0705
_refine_ls_wR_factor_ref 0.0726
_reflns_number_gt 4752
_reflns_number_total 5891
_reflns_threshold_expression >2sigma(I)
_cod_data_source_file cg201017r_si_005.cif
_cod_data_source_block 5
_cod_original_sg_symbol_H-M C2/c
_cod_database_code 4502871

loop_
_symmetry_equiv_pos_as_xyz
'x, y, z'
'-x, y, -z+1/2'
'x+1/2, y+1/2, z'
'-x+1/2, y+1/2, -z+1/2'
'-x, -y, -z'
'x, -y, z-1/2'
'-x+1/2, -y+1/2, -z'
'x+1/2, -y+1/2, z-1/2'

loop_
_atom_site_label
_atom_site_type_symbol
_atom_site_fract_x
_atom_site_fract_y
_atom_site_fract_z
_atom_site_U_iso_or_equiv
_atom_site_adp_type
_atom_site_occupancy
_atom_site_symmetry_multiplicity
_atom_site_calc_flag
_atom_site_refinement_flags
_atom_site_disorder_assembly
_atom_site_disorder_group
C1 C 0.48385(12) 0.2260(4) 0.44550(13) 0.0216(7) Uani 1 1 d . . .
C2 C 0.43916(12) 0.2543(4) 0.46838(14) 0.0212(7) Uani 1 1 d . . .
C3 C 0.43978(13) 0.2835(5) 0.51992(15) 0.0273(8) Uani 1 1 d . . .
C4 C 0.48230(13) 0.2863(5) 0.55062(14) 0.0270(8) Uani 1 1 d . . .
C5 C 0.52647(12) 0.2566(5) 0.52836(15) 0.0280(8) Uani 1 1 d . . .
C6 C 0.52650(12) 0.2284(5) 0.47687(15) 0.0257(8) Uani 1 1 d . . .
C7 C 0.35722(12) 0.7728(5) 0.20580(15) 0.0261(8) Uani 1 1 d . . .
H7A H 0.3467 0.8481 0.2350 0.031 Uiso 1 1 calc R . .
H7B H 0.3274 0.7338 0.1853 0.031 Uiso 1 1 calc R . .
C8 C 0.34620(11) 0.4827(5) 0.25330(13) 0.0269(8) Uani 1 1 d . . .
H8A H 0.3179 0.4554 0.2293 0.032 Uiso 1 1 calc R . .
H8B H 0.3343 0.5627 0.2809 0.032 Uiso 1 1 calc R . .
C9 C 0.36509(14) 0.2940(5) 0.27620(15) 0.0328(9) Uani 1 1 d . . .
H9A H 0.3388 0.2311 0.2935 0.049 Uiso 1 1 calc R . .
H9B H 0.3927 0.3191 0.3007 0.049 Uiso 1 1 calc R . .
H9C H 0.3758 0.2113 0.2491 0.049 Uiso 1 1 calc R . .
C10 C 0.42759(13) 0.6494(6) 0.26173(16) 0.0388(10) Uani 1 1 d . . .
H10A H 0.4469 0.5325 0.2693 0.047 Uiso 1 1 calc R . .
H10B H 0.4487 0.7383 0.2438 0.047 Uiso 1 1 calc R . .
C11 C 0.41550(16) 0.7411(6) 0.31223(17) 0.0446(12) Uani 1 1 d . . .
H11A H 0.4459 0.7686 0.3324 0.067 Uiso 1 1 calc R . .
H11B H 0.3954 0.6534 0.3311 0.067 Uiso 1 1 calc R . .
H11C H 0.3975 0.8600 0.3055 0.067 Uiso 1 1 calc R . .
C12 C 0.40233(13) 0.4811(5) 0.18174(15) 0.0328(9) Uani 1 1 d . . .
H12A H 0.4277 0.5572 0.1658 0.039 Uiso 1 1 calc R . .
H12B H 0.4184 0.3651 0.1960 0.039 Uiso 1 1 calc R . .
C13 C 0.36534(14) 0.4213(5) 0.14113(13) 0.0314(8) Uani 1 1 d . . .
H13A H 0.3815 0.3486 0.1152 0.047 Uiso 1 1 calc R . .
H13B H 0.3497 0.5344 0.1256 0.047 Uiso 1 1 calc R . .
H13C H 0.3405 0.3414 0.1559 0.047 Uiso 1 1 calc R . .
N1 N 0.38379(9) 0.5964(4) 0.22549(11) 0.0211(6) Uani 1 1 d . . .
F1 F 0.39767(8) 0.3153(3) 0.54328(9) 0.0418(6) Uani 1 1 d . . .
F2 F 0.48187(8) 0.3194(3) 0.60029(9) 0.0414(6) Uani 1 1 d . . .
F3 F 0.56839(8) 0.2593(3) 0.55750(9) 0.0417(6) Uani 1 1 d . . .
F4 F 0.57047(7) 0.2019(4) 0.45698(9) 0.0418(6) Uani 1 1 d . . .
Cl1 Cl 0.5000 0.1519(2) 0.2500 0.0343(3) Uani 1 2 d S . .
Cl2 Cl 0.26117(3) 0.23497(12) 0.37596(4) 0.0347(2) Uani 1 1 d . . .
Cl3 Cl 0.39339(4) 0.91744(16) 0.16842(5) 0.0526(3) Uani 1 1 d . . .
Cl4 Cl 0.31930(12) 0.9840(4) 0.54656(14) 0.0668(9) Uani 0.50 1 d P . .
C14 C 0.2652(3) 0.9708(10) 0.5098(3) 0.0289(16) Uani 0.50 1 d P A 1
H14A H 0.2389 1.0369 0.5272 0.035 Uiso 0.50 1 calc PR A 1
H14B H 0.2690 1.0351 0.4768 0.035 Uiso 0.50 1 calc PR A 1
N2 N 0.2500 0.7500 0.5000 0.0280(10) Uani 1 2 d S . .
C15 C 0.2095(3) 0.8441(11) 0.5276(3) 0.0325(17) Uani 0.50 1 d P . 2
H15A H 0.1793 0.8415 0.5050 0.039 Uiso 0.50 1 calc PR . 2
H15B H 0.2184 0.9795 0.5333 0.039 Uiso 0.50 1 calc PR . 2
C16 C 0.30250(12) 0.7456(4) 0.41981(13) 0.0202(7) Uani 0.50 1 d P . .
H16A H 0.2970 0.8388 0.3924 0.030 Uiso 0.50 1 calc PR A 2
H16B H 0.2972 0.6167 0.4062 0.030 Uiso 0.50 1 calc PR A 2
H16C H 0.3362 0.7569 0.4343 0.030 Uiso 0.50 1 calc PR A 2
C17 C 0.2588(3) 0.8386(10) 0.4522(3) 0.0283(16) Uani 0.50 1 d P A 2
H17A H 0.2668 0.9744 0.4587 0.034 Uiso 0.50 1 calc PR A 2
H17B H 0.2280 0.8349 0.4306 0.034 Uiso 0.50 1 calc PR A 2
C18 C 0.30250(12) 0.7456(4) 0.41981(13) 0.0202(7) Uani 0.50 1 d P . .
H18A H 0.3053 0.8171 0.3882 0.030 Uiso 0.50 1 calc PR A 2
H18B H 0.2946 0.6122 0.4118 0.030 Uiso 0.50 1 calc PR A 2
H18C H 0.3336 0.7519 0.4401 0.030 Uiso 0.50 1 calc PR A 2
C19 C 0.2039(2) 0.7807(10) 0.4644(3) 0.0305(17) Uani 0.50 1 d P . 1
H19A H 0.1792 0.8523 0.4826 0.037 Uiso 0.50 1 calc PR . 1
H19B H 0.2125 0.8571 0.4346 0.037 Uiso 0.50 1 calc PR . 1
C20 C 0.3174(4) 0.9095(14) 0.5535(5) 0.037 Uiso 0.50 1 d P . .
H20A H 0.3198 1.0483 0.5569 0.046 Uiso 0.50 1 calc PR A 1
H20B H 0.3471 0.8604 0.5390 0.046 Uiso 0.50 1 calc PR A 1
H20C H 0.3140 0.8523 0.5870 0.046 Uiso 0.50 1 calc PR A 1
I1 I 0.489965(8) 0.18869(3) 0.366639(9) 0.02464(7) Uani 1 1 d . . .
I2 I 0.370742(8) 0.24981(3) 0.427219(9) 0.02630(7) Uani 1 1 d . . .
O1 O 0.21877(10) 0.4283(4) 0.20844(11) 0.0348(6) Uani 1 1 d D . .
H1O H 0.2201(14) 0.518(5) 0.1826(13) 0.052 Uiso 1 1 d D . .
H2O H 0.2334(15) 0.315(4) 0.2023(18) 0.052 Uiso 1 1 d D . .
O2 O 0.23263(9) 0.5911(4) 0.30463(11) 0.0352(6) Uani 1 1 d D . .
H3O H 0.2413(15) 0.496(5) 0.3274(14) 0.053 Uiso 1 1 d D . .
H4O H 0.2263(14) 0.538(6) 0.2731(10) 0.053 Uiso 1 1 d D . .

loop_
_atom_site_aniso_label
_atom_site_aniso_U_11
_atom_site_aniso_U_22
_atom_site_aniso_U_33
_atom_site_aniso_U_23
_atom_site_aniso_U_13
_atom_site_aniso_U_12
C1 0.0272(17) 0.0182(17) 0.0195(19) -0.0003(13) 0.0022(13) -0.0007(13)
C2 0.0232(16) 0.0186(16) 0.0217(19) 0.0001(13) 0.0002(13) -0.0007(13)
C3 0.0305(19) 0.0258(19) 0.026(2) -0.0058(15) 0.0054(15) 0.0028(14)
C4 0.041(2) 0.0218(18) 0.0182(19) -0.0017(14) 0.0020(15) 0.0014(14)
C5 0.0296(19) 0.0255(18) 0.027(2) 0.0008(15) -0.0094(15) -0.0049(14)
C6 0.0232(17) 0.0260(19) 0.028(2) 0.0024(14) 0.0054(14) -0.0048(13)
C7 0.0255(18) 0.0215(18) 0.031(2) -0.0008(14) -0.0008(15) 0.0048(13)
C8 0.0193(16) 0.040(2) 0.021(2) -0.0014(15) 0.0046(13) -0.0067(14)
C9 0.037(2) 0.034(2) 0.028(2) 0.0017(16) 0.0090(16) -0.0129(16)
C10 0.0244(18) 0.040(2) 0.050(3) 0.015(2) -0.0152(17) -0.0135(16)
C11 0.060(3) 0.033(2) 0.037(3) -0.0076(18) -0.029(2) -0.0123(19)
C12 0.038(2) 0.0234(19) 0.039(2) 0.0039(16) 0.0220(17) 0.0077(15)
C13 0.064(2) 0.0158(17) 0.0143(19) -0.0034(14) 0.0001(16) 0.0026(16)
N1 0.0145(12) 0.0247(15) 0.0242(16) 0.0010(12) 0.0005(11) 0.0000(11)
F1 0.0360(12) 0.0622(15) 0.0283(13) -0.0088(11) 0.0103(9) 0.0077(11)
F2 0.0575(14) 0.0453(13) 0.0211(12) -0.0086(10) -0.0002(10) 0.0048(11)
F3 0.0365(12) 0.0540(15) 0.0328(14) 0.0025(11) -0.0118(10) -0.0052(10)
F4 0.0223(11) 0.0675(16) 0.0357(14) 0.0044(12) 0.0034(9) -0.0015(10)
Cl1 0.0318(6) 0.0511(8) 0.0204(7) 0.000 0.0039(5) 0.000
Cl2 0.0325(5) 0.0309(5) 0.0399(6) -0.0047(4) -0.0043(4) 0.0048(4)
Cl3 0.0627(7) 0.0401(6) 0.0549(8) 0.0091(5) 0.0021(5) 0.0032(5)
Cl4 0.0629(16) 0.076(2) 0.061(2) -0.0090(17) -0.0027(13) -0.0164(16)
C14 0.032(4) 0.022(4) 0.033(5) 0.001(3) -0.001(3) 0.001(3)
N2 0.025(2) 0.035(2) 0.024(2) -0.0023(18) -0.0012(17) 0.0060(17)
C15 0.028(4) 0.032(4) 0.038(5) 0.004(3) 0.003(3) 0.007(3)
C16 0.0309(17) 0.0125(14) 0.0177(18) 0.0004(12) 0.0046(13) -0.0019(13)
C17 0.034(4) 0.027(4) 0.023(4) 0.011(3) 0.001(3) 0.003(3)
C18 0.0309(17) 0.0125(14) 0.0177(18) 0.0004(12) 0.0046(13) -0.0019(13)
C19 0.028(4) 0.038(4) 0.025(4) 0.011(3) -0.001(3) 0.001(3)
I1 0.02480(12) 0.02871(13) 0.02081(13) -0.00076(9) 0.00491(8) -0.00273(9)
I2 0.02309(12) 0.03102(13) 0.02490(13) 0.00024(9) 0.00230(8) 0.00052(9)
O1 0.0462(16) 0.0282(14) 0.0305(17) 0.0015(12) 0.0068(12) 0.0092(12)
O2 0.0418(15) 0.0291(15) 0.0346(17) -0.0010(12) 0.0019(12) -0.0056(12)

loop_
_atom_type_symbol
_atom_type_description
_atom_type_scat_dispersion_real
_atom_type_scat_dispersion_imag
_atom_type_scat_source
C C 0.0033 0.0016 'International Tables Vol C Tables 4.2.6.8 and 6.1.1.4'
H H 0.0000 0.0000 'International Tables Vol C Tables 4.2.6.8 and 6.1.1.4'
N N 0.0061 0.0033 'International Tables Vol C Tables 4.2.6.8 and 6.1.1.4'
F F 0.0171 0.0103 'International Tables Vol C Tables 4.2.6.8 and 6.1.1.4'
Cl Cl 0.1484 0.1585 'International Tables Vol C Tables 4.2.6.8 and 6.1.1.4'
I I -0.4742 1.8119 'International Tables Vol C Tables 4.2.6.8 and 6.1.1.4'
O O 0.0106 0.0060 'International Tables Vol C Tables 4.2.6.8 and 6.1.1.4'

loop_
_geom_angle_atom_site_label_1
_geom_angle_atom_site_label_2
_geom_angle_atom_site_label_3
_geom_angle
_geom_angle_site_symmetry_1
_geom_angle_site_symmetry_3
C6 C1 C2 117.6(3) . .
C6 C1 I1 118.3(3) . .
C2 C1 I1 124.0(2) . .
C3 C2 C1 118.9(3) . .
C3 C2 I2 118.1(2) . .
C1 C2 I2 123.0(3) . .
F1 C3 C2 120.8(3) . .
F1 C3 C4 116.2(3) . .
C2 C3 C4 123.0(3) . .
F2 C4 C3 121.6(3) . .
F2 C4 C5 120.0(3) . .
C3 C4 C5 118.4(3) . .
F3 C5 C6 121.2(3) . .
F3 C5 C4 119.4(4) . .
C6 C5 C4 119.3(3) . .
F4 C6 C5 117.1(3) . .
F4 C6 C1 120.2(3) . .
C5 C6 C1 122.8(3) . .
N1 C7 Cl3 112.9(2) . .
N1 C7 H7A 109.0 . .
Cl3 C7 H7A 109.0 . .
N1 C7 H7B 109.0 . .
Cl3 C7 H7B 109.0 . .
H7A C7 H7B 107.8 . .
N1 C8 C9 114.9(3) . .
N1 C8 H8A 108.6 . .
C9 C8 H8A 108.6 . .
N1 C8 H8B 108.6 . .
C9 C8 H8B 108.6 . .
H8A C8 H8B 107.5 . .
C8 C9 H9A 109.5 . .
C8 C9 H9B 109.5 . .
H9A C9 H9B 109.5 . .
C8 C9 H9C 109.5 . .
H9A C9 H9C 109.5 . .
H9B C9 H9C 109.5 . .
C11 C10 N1 116.2(3) . .
C11 C10 H10A 108.2 . .
N1 C10 H10A 108.2 . .
C11 C10 H10B 108.2 . .
N1 C10 H10B 108.2 . .
H10A C10 H10B 107.4 . .
C10 C11 H11A 109.5 . .
C10 C11 H11B 109.5 . .
H11A C11 H11B 109.5 . .
C10 C11 H11C 109.5 . .
H11A C11 H11C 109.5 . .
H11B C11 H11C 109.5 . .
C13 C12 N1 116.9(3) . .
C13 C12 H12A 108.1 . .
N1 C12 H12A 108.1 . .
C13 C12 H12B 108.1 . .
N1 C12 H12B 108.1 . .
H12A C12 H12B 107.3 . .
C12 C13 H13A 109.5 . .
C12 C13 H13B 109.5 . .
H13A C13 H13B 109.5 . .
C12 C13 H13C 109.5 . .
H13A C13 H13C 109.5 . .
H13B C13 H13C 109.5 . .
C7 N1 C12 110.5(3) . .
C7 N1 C8 105.6(2) . .
C12 N1 C8 110.6(3) . .
C7 N1 C10 111.0(3) . .
C12 N1 C10 108.5(3) . .
C8 N1 C10 110.6(3) . .
C14 Cl4 C19 67.0(3) . 7_566
N2 C14 Cl4 110.1(4) . .
N2 C14 H14A 109.6 . .
Cl4 C14 H14A 109.6 . .
N2 C14 H14B 109.6 . .
Cl4 C14 H14B 109.6 . .
H14A C14 H14B 108.1 . .
C17 N2 C17 180.000(2) 7_566 .
C17 N2 C15 113.5(4) 7_566 7_566
C17 N2 C15 66.5(4) . 7_566
C17 N2 C15 66.5(4) 7_566 .
C17 N2 C15 113.5(4) . .
C15 N2 C15 180.0(5) 7_566 .
C17 N2 C19 65.2(4) 7_566 7_566
C17 N2 C19 114.8(4) . 7_566
C15 N2 C19 68.7(4) 7_566 7_566
C15 N2 C19 111.3(4) . 7_566
C17 N2 C19 114.8(4) 7_566 .
C17 N2 C19 65.2(4) . .
C15 N2 C19 111.3(4) 7_566 .
C15 N2 C19 68.7(4) . .
C19 N2 C19 180.0(3) 7_566 .
C17 N2 C14 109.2(4) 7_566 .
C17 N2 C14 70.8(4) . .
C15 N2 C14 107.8(4) 7_566 .
C15 N2 C14 72.2(4) . .
C19 N2 C14 81.0(4) 7_566 .
C19 N2 C14 99.0(4) . .
C17 N2 C14 70.8(4) 7_566 7_566
C17 N2 C14 109.2(4) . 7_566
C15 N2 C14 72.2(4) 7_566 7_566
C15 N2 C14 107.8(4) . 7_566
C19 N2 C14 99.0(4) 7_566 7_566
C19 N2 C14 81.0(4) . 7_566
C14 N2 C14 180.000(1) . 7_566
N2 C15 C16 116.5(5) . 7_566
N2 C15 C16 20.71(19) . .
C16 C15 C16 137.2(3) 7_566 .
N2 C15 H15A 108.2 . .
C16 C15 H15A 108.2 7_566 .
C16 C15 H15A 96.5 . .
N2 C15 H15B 108.2 . .
C16 C15 H15B 108.2 7_566 .
C16 C15 H15B 96.5 . .
H15A C15 H15B 107.3 . .
C15 C16 H16A 109.5 . .
C15 C16 H16B 109.5 . .
H16A C16 H16B 109.5 . .
C15 C16 H16C 109.5 . .
H16A C16 H16C 109.5 . .
H16B C16 H16C 109.5 . .
N2 C17 H17A 108.1 . .
N2 C17 H17B 108.1 . .
H17A C17 H17B 107.3 . .
C20 C19 N2 110.6(6) 7_566 .
C20 C19 Cl4 10.5(5) 7_566 7_566
N2 C19 Cl4 101.7(4) . 7_566
C20 C19 C20 132.1(5) 7_566 .
N2 C19 C20 21.5(2) . .
Cl4 C19 C20 123.0(3) 7_566 .
C20 C19 H19A 109.5 7_566 .
N2 C19 H19A 109.5 . .
Cl4 C19 H19A 108.9 7_566 .
C20 C19 H19A 97.7 . .
C20 C19 H19B 109.5 7_566 .
N2 C19 H19B 109.5 . .
Cl4 C19 H19B 118.8 7_566 .
C20 C19 H19B 97.7 . .
H19A C19 H19B 108.1 . .
C19 C20 H20A 109.5 . .
C19 C20 H20B 109.5 . .
H20A C20 H20B 109.5 . .
C19 C20 H20C 109.5 . .
H20A C20 H20C 109.5 . .
H20B C20 H20C 109.5 . .
H1O O1 H2O 115(4) . .
H3O O2 H4O 109(4) . .

loop_
_geom_bond_atom_site_label_1
_geom_bond_atom_site_label_2
_geom_bond_distance
_geom_bond_site_symmetry_2
C1 C6 1.391(5) .
C1 C2 1.409(5) .
C1 I1 2.112(4) .
C2 C3 1.373(5) .
C2 I2 2.109(3) .
C3 F1 1.357(4) .
C3 C4 1.378(5) .
C4 F2 1.331(4) .
C4 C5 1.390(5) .
C5 F3 1.343(4) .
C5 C6 1.372(5) .
C6 F4 1.354(4) .
C7 N1 1.512(4) .
C7 Cl3 1.760(4) .
C7 H7A 0.9900 .
C7 H7B 0.9900 .
C8 N1 1.524(4) .
C8 C9 1.532(5) .
C8 H8A 0.9900 .
C8 H8B 0.9900 .
C9 H9A 0.9800 .
C9 H9B 0.9800 .
C9 H9C 0.9800 .
C10 C11 1.532(6) .
C10 N1 1.535(4) .
C10 H10A 0.9900 .
C10 H10B 0.9900 .
C11 H11A 0.9800 .
C11 H11B 0.9800 .
C11 H11C 0.9800 .
C12 C13 1.490(5) .
C12 N1 1.520(4) .
C12 H12A 0.9900 .
C12 H12B 0.9900 .
C13 H13A 0.9800 .
C13 H13B 0.9800 .
C13 H13C 0.9800 .
Cl4 C14 1.726(7) .
Cl4 C19 1.979(8) 7_566
C14 N2 1.621(7) .
C14 H14A 0.9900 .
C14 H14B 0.9900 .
N2 C17 1.439(7) 7_566
N2 C17 1.439(7) .
N2 C15 1.512(7) 7_566
N2 C15 1.512(7) .
N2 C19 1.542(7) 7_566
N2 C19 1.542(7) .
N2 C14 1.621(7) 7_566
C15 C16 1.575(8) 7_566
C15 C16 3.985(8) .
C15 H15A 0.9900 .
C15 H15B 0.9900 .
C16 H16A 0.9800 .
C16 H16B 0.9800 .
C16 H16C 0.9800 .
C17 H17A 0.9900 .
C17 H17B 0.9900 .
C19 C20 1.521(12) 7_566
C19 Cl4 1.979(8) 7_566
C19 C20 3.890(13) .
C19 H19A 0.9900 .
C19 H19B 0.9900 .
C20 H20A 0.9800 .
C20 H20B 0.9800 .
C20 H20C 0.9800 .
O1 H1O 0.931(19) .
O1 H2O 0.906(19) .
O2 H3O 0.919(19) .
O2 H4O 0.916(19) .

loop_
_geom_hbond_atom_site_label_D
_geom_hbond_atom_site_label_H
_geom_hbond_atom_site_label_A
_geom_hbond_distance_DH
_geom_hbond_distance_HA
_geom_hbond_distance_DA
_geom_hbond_angle_DHA
_geom_hbond_site_symmetry_A
O1 H1O Cl2 0.931(19) 2.25(2) 3.167(3) 169(3) 4
O1 H2O O2 0.906(19) 1.84(2) 2.746(4) 174(4) 4_545
O2 H3O Cl2 0.919(19) 2.28(2) 3.196(3) 173(4) .
O2 H4O O1 0.916(19) 1.87(2) 2.787(4) 175(4) .

loop_
_geom_torsion_atom_site_label_1
_geom_torsion_atom_site_label_2
_geom_torsion_atom_site_label_3
_geom_torsion_atom_site_label_4
_geom_torsion
_geom_torsion_site_symmetry_1
_geom_torsion_site_symmetry_4
C6 C1 C2 C3 0.4(5) . .
I1 C1 C2 C3 -177.8(2) . .
C6 C1 C2 I2 -178.7(2) . .
I1 C1 C2 I2 3.1(4) . .
C1 C2 C3 F1 178.6(3) . .
I2 C2 C3 F1 -2.3(4) . .
C1 C2 C3 C4 -0.1(5) . .
I2 C2 C3 C4 179.0(3) . .
F1 C3 C4 F2 -0.4(5) . .
C2 C3 C4 F2 178.4(3) . .
F1 C3 C4 C5 -179.3(3) . .
C2 C3 C4 C5 -0.5(5) . .
F2 C4 C5 F3 0.9(5) . .
C3 C4 C5 F3 179.8(3) . .
F2 C4 C5 C6 -178.0(3) . .
C3 C4 C5 C6 0.9(5) . .
F3 C5 C6 F4 0.6(5) . .
C4 C5 C6 F4 179.4(3) . .
F3 C5 C6 C1 -179.6(3) . .
C4 C5 C6 C1 -0.7(5) . .
C2 C1 C6 F4 179.9(3) . .
I1 C1 C6 F4 -1.8(4) . .
C2 C1 C6 C5 0.1(5) . .
I1 C1 C6 C5 178.3(3) . .
Cl3 C7 N1 C12 -56.3(3) . .
Cl3 C7 N1 C8 -175.9(2) . .
Cl3 C7 N1 C10 64.1(3) . .
C13 C12 N1 C7 -56.0(4) . .
C13 C12 N1 C8 60.6(4) . .
C13 C12 N1 C10 -177.9(3) . .
C9 C8 N1 C7 179.3(3) . .
C9 C8 N1 C12 59.7(4) . .
C9 C8 N1 C10 -60.6(4) . .
C11 C10 N1 C7 67.0(4) . .
C11 C10 N1 C12 -171.4(3) . .
C11 C10 N1 C8 -49.9(4) . .
C19 Cl4 C14 N2 -3.0(4) 7_566 .
Cl4 C14 N2 C17 63.2(5) . 7_566
Cl4 C14 N2 C17 -116.8(5) . .
Cl4 C14 N2 C15 -60.5(5) . 7_566
Cl4 C14 N2 C15 119.5(5) . .
Cl4 C14 N2 C19 3.6(5) . 7_566
Cl4 C14 N2 C19 -176.4(5) . .
Cl4 C14 N2 C14 148(75) . 7_566
C17 N2 C15 C16 -0.3(5) 7_566 7_566
C17 N2 C15 C16 179.7(5) . 7_566
C15 N2 C15 C16 -104(100) 7_566 7_566
C19 N2 C15 C16 -48.9(6) 7_566 7_566
C19 N2 C15 C16 131.1(6) . 7_566
C14 N2 C15 C16 -121.3(6) . 7_566
C14 N2 C15 C16 58.7(6) 7_566 7_566
C17 N2 C15 C16 179.7(5) 7_566 .
C17 N2 C15 C16 -0.3(5) . .
C15 N2 C15 C16 76(100) 7_566 .
C19 N2 C15 C16 131.1(6) 7_566 .
C19 N2 C15 C16 -48.9(6) . .
C14 N2 C15 C16 58.7(6) . .
C14 N2 C15 C16 -121.3(6) 7_566 .
C17 N2 C19 C20 -66.6(8) 7_566 7_566
C17 N2 C19 C20 113.4(8) . 7_566
C15 N2 C19 C20 64.1(8) 7_566 7_566
C15 N2 C19 C20 -115.9(8) . 7_566
C19 N2 C19 C20 150(100) 7_566 7_566
C14 N2 C19 C20 177.3(7) . 7_566
C14 N2 C19 C20 -2.7(7) 7_566 7_566
C17 N2 C19 Cl4 -60.9(5) 7_566 7_566
C17 N2 C19 Cl4 119.1(5) . 7_566
C15 N2 C19 Cl4 69.8(5) 7_566 7_566
C15 N2 C19 Cl4 -110.2(5) . 7_566
C19 N2 C19 Cl4 155(100) 7_566 7_566
C14 N2 C19 Cl4 -177.0(4) . 7_566
C14 N2 C19 Cl4 3.0(4) 7_566 7_566
C17 N2 C19 C20 113.4(8) 7_566 .
C17 N2 C19 C20 -66.6(8) . .
C15 N2 C19 C20 -115.9(8) 7_566 .
C15 N2 C19 C20 64.1(8) . .
C19 N2 C19 C20 -30(100) 7_566 .
C14 N2 C19 C20 -2.7(7) . .
C14 N2 C19 C20 177.3(7) 7_566 .
